data_7220258
loop_
_publ_author_name
'Zhang, Lijuan'
'Zhu, Hongwei'
'Guo, Yan'
'Zhou, Yunshan'
'Yue, Qing'
'Shi, Zonghai'

_publ_section_title
;
 Synthesis, structures and photoluminescence of a series of 3D
 lanthanide--organic coordination polymers constructed from versatile
 2,2&#x2032;-bipyridine-3,3&#x2032;-dicarboxylic acid 1,1&#x2032;-dioxide
 and oxalic acid
;
_journal_issue 22
_journal_name_full CrystEngComm
_journal_page_first 4150
_journal_paper_doi 10.1039/C5CE00479A
_journal_volume 17
_journal_year 2015
_chemical_formula_sum 'C16 H20 N2 O21 Tb2'
_chemical_formula_weight 894.18
_chemical_name_systematic
; 
 ? 
;
_space_group_IT_number 2
_symmetry_cell_setting triclinic
_symmetry_space_group_name_Hall '-P 1'
_symmetry_space_group_name_H-M 'P -1'
_atom_sites_solution_hydrogens geom
_atom_sites_solution_primary direct
_atom_sites_solution_secondary difmap
_audit_creation_method SHELXL-97
_audit_update_record
;
2015-03-30 deposited with the CCDC.
2015-04-20 downloaded from the CCDC.
;
_cell_angle_alpha 86.945(4)
_cell_angle_beta 86.035(4)
_cell_angle_gamma 76.831(4)
_cell_formula_units_Z 2
_cell_length_a 7.6957(3)
_cell_length_b 10.2182(5)
_cell_length_c 15.9408(9)
_cell_measurement_reflns_used 3811
_cell_measurement_temperature 100(2)
_cell_measurement_theta_max 29.2345
_cell_measurement_theta_min 2.9348
_cell_volume 1216.73(10)
_computing_structure_refinement 'SHELXL-97 (Sheldrick, 1997)'
_computing_structure_solution 'SHELXS-97 (Sheldrick, 1990)'
_diffrn_ambient_temperature 100(2)
_diffrn_detector_area_resol_mean 16.0971
_diffrn_measured_fraction_theta_full 0.998
_diffrn_measured_fraction_theta_max 0.998
_diffrn_measurement_device_type 'Xcalibur, Eos, Gemini'
_diffrn_measurement_method '\w scans'
_diffrn_radiation_monochromator graphite
_diffrn_radiation_source 'fine-focus sealed tube'
_diffrn_radiation_type MoK\a
_diffrn_radiation_wavelength 0.71073
_diffrn_reflns_av_R_equivalents 0.0500
_diffrn_reflns_av_sigmaI/netI 0.0710
_diffrn_reflns_limit_h_max 7
_diffrn_reflns_limit_h_min -9
_diffrn_reflns_limit_k_max 10
_diffrn_reflns_limit_k_min -12
_diffrn_reflns_limit_l_max 19
_diffrn_reflns_limit_l_min -19
_diffrn_reflns_number 8279
_diffrn_reflns_theta_full 26.00
_diffrn_reflns_theta_max 26.00
_diffrn_reflns_theta_min 2.94
_exptl_absorpt_coefficient_mu 5.871
_exptl_absorpt_correction_T_max 0.9712
_exptl_absorpt_correction_T_min 0.7991
_exptl_absorpt_correction_type multi-scan
_exptl_crystal_colour 'pale yellow'
_exptl_crystal_density_diffrn 2.441
_exptl_crystal_density_method 'not measured'
_exptl_crystal_description block
_exptl_crystal_F_000 856
_exptl_crystal_size_max 0.04
_exptl_crystal_size_mid 0.03
_exptl_crystal_size_min 0.01
_refine_diff_density_max 1.243
_refine_diff_density_min -1.386
_refine_diff_density_rms 0.210
_refine_ls_extinction_method none
_refine_ls_goodness_of_fit_ref 1.025
_refine_ls_hydrogen_treatment mixed
_refine_ls_matrix_type full
_refine_ls_number_parameters 412
_refine_ls_number_reflns 4781
_refine_ls_number_restraints 57
_refine_ls_restrained_S_all 1.019
_refine_ls_R_factor_all 0.0454
_refine_ls_R_factor_gt 0.0353
_refine_ls_shift/su_max 0.001
_refine_ls_shift/su_mean 0.000
_refine_ls_structure_factor_coef Fsqd
_refine_ls_weighting_details 'calc w=1/[\s^2^(Fo^2^)+(0.0000P)^2^+0.0000P] where P=(Fo^2^+2Fc^2^)/3'
_refine_ls_weighting_scheme calc
_refine_ls_wR_factor_gt 0.0617
_refine_ls_wR_factor_ref 0.0664
_reflns_number_gt 4010
_reflns_number_total 4781
_reflns_threshold_expression >2sigma(I)
_cod_data_source_file c5ce00479a2.cif
_cod_data_source_block 1763
_cod_depositor_comments
;
The following automatic conversions were performed:

'_symmetry_cell_setting' value 'Triclinic' changed to 'triclinic'
according to
/usr/data/users/saulius/crontab/automatic-downloads/rss-feeds/RSC/lib/dictionaries/cif_core.dic
dictionary named 'cif_core.dic' version 2.4.2 from 2011-04-26.

Automatic conversion script
Id: cif_fix_values 3271 2015-04-21 07:52:19Z andrius 

 Adding full bibliography for 7220258--7220259.cif.
;
_cod_original_sg_symbol_H-M P-1
_cod_database_code 7220258

loop_
_symmetry_equiv_pos_as_xyz
'x, y, z'
'-x, -y, -z'

loop_
_atom_site_label
_atom_site_type_symbol
_atom_site_fract_x
_atom_site_fract_y
_atom_site_fract_z
_atom_site_U_iso_or_equiv
_atom_site_adp_type
_atom_site_occupancy
_atom_site_symmetry_multiplicity
_atom_site_calc_flag
_atom_site_refinement_flags
Tb1 Tb 0.35401(3) 0.33674(3) 0.063406(19) 0.00735(8) Uani 1 1 d .
Tb2 Tb 0.61275(3) -0.12948(3) 0.324426(19) 0.00761(8) Uani 1 1 d .
O1 O 1.2102(5) 0.2960(4) -0.2231(3) 0.0121(9) Uani 1 1 d .
O2 O 1.1049(5) 0.0710(4) -0.2942(3) 0.0118(9) Uani 1 1 d .
O3 O 0.4894(5) 0.3548(4) -0.3485(3) 0.0143(10) Uani 1 1 d .
O4 O 0.6386(5) 0.1860(4) -0.2714(3) 0.0133(9) Uani 1 1 d .
O5 O 0.7542(5) 0.4440(4) -0.1175(3) 0.0114(9) Uani 1 1 d .
O6 O 0.5885(5) 0.3366(4) -0.0314(3) 0.0117(9) Uani 1 1 d .
O7 O -0.2150(5) 0.5162(4) 0.0474(3) 0.0101(9) Uani 1 1 d U
O8 O 0.0391(5) 0.3712(4) 0.0782(3) 0.0102(9) Uani 1 1 d U
O9 O 0.3388(5) -0.0306(4) 0.5768(3) 0.0124(10) Uani 1 1 d .
O10 O 0.4065(5) -0.1095(4) 0.4468(3) 0.0112(9) Uani 1 1 d .
O11 O 0.3964(5) 0.0905(4) 0.2999(3) 0.0126(9) Uani 1 1 d .
O12 O 0.6136(5) -0.0456(4) 0.1816(3) 0.0124(10) Uani 1 1 d .
O13 O 0.2908(5) 0.2518(4) 0.2025(3) 0.0114(9) Uani 1 1 d .
O14 O 0.4991(5) 0.1070(4) 0.0832(3) 0.0113(9) Uani 1 1 d .
O15W O 0.5960(5) 0.3596(5) 0.1445(3) 0.0172(10) Uani 1 1 d D
H15A H 0.609(8) 0.347(6) 0.1969(10) 0.026 Uiso 1 1 d D
H15B H 0.663(7) 0.408(5) 0.123(3) 0.026 Uiso 1 1 d D
O16W O 0.2748(5) 0.2106(4) -0.0478(3) 0.0162(10) Uani 1 1 d D
H16A H 0.327(7) 0.130(2) -0.057(3) 0.024 Uiso 1 1 d D
H16B H 0.230(7) 0.248(5) -0.093(2) 0.024 Uiso 1 1 d D
O17W O 0.8021(5) -0.2641(4) 0.4229(3) 0.0139(10) Uani 1 1 d D
H17A H 0.790(7) -0.343(2) 0.437(4) 0.021 Uiso 1 1 d D
H17B H 0.894(5) -0.249(5) 0.444(4) 0.021 Uiso 1 1 d D
O18W O 0.6906(6) 0.2732(4) 0.3087(3) 0.0217(11) Uani 1 1 d D
H18A H 0.636(6) 0.231(6) 0.345(3) 0.033 Uiso 1 1 d D
H18B H 0.801(2) 0.254(6) 0.318(4) 0.033 Uiso 1 1 d D
O19W O 0.2923(6) 0.4960(5) -0.4752(3) 0.0236(11) Uani 1 1 d D
H19A H 0.373(6) 0.487(6) -0.440(3) 0.035 Uiso 1 1 d D
H19B H 0.239(7) 0.578(2) -0.478(4) 0.035 Uiso 1 1 d D
O20W O 0.9652(5) -0.1196(4) -0.3673(3) 0.0195(11) Uani 1 1 d D
H20A H 0.8522(15) -0.094(5) -0.361(4) 0.029 Uiso 1 1 d D
H20B H 1.010(6) -0.056(4) -0.353(4) 0.029 Uiso 1 1 d D
O21W O 0.8857(5) 0.2338(4) -0.4851(3) 0.0162(10) Uani 1 1 d D
H21A H 0.955(6) 0.186(5) -0.521(3) 0.024 Uiso 1 1 d D
H21B H 0.800(5) 0.197(5) -0.469(4) 0.024 Uiso 1 1 d D
C1 C 1.0601(7) 0.4880(6) -0.2948(4) 0.0116(13) Uani 1 1 d .
H1 H 1.1620 0.5257 -0.2942 0.014 Uiso 1 1 calc R
C2 C 0.9112(7) 0.5574(6) -0.3352(4) 0.0149(14) Uani 1 1 d .
H2 H 0.9087 0.6442 -0.3603 0.018 Uiso 1 1 calc R
C3 C 0.7663(7) 0.4997(6) -0.3386(4) 0.0100(10) Uani 1 1 d U
H3 H 0.6662 0.5443 -0.3689 0.012 Uiso 1 1 calc R
C4 C 0.7674(7) 0.3765(6) -0.2978(4) 0.0093(8) Uani 1 1 d U
C5 C 0.9145(7) 0.3142(6) -0.2532(4) 0.0087(9) Uani 1 1 d U
C6 C 0.6210(7) 0.3013(6) -0.3057(4) 0.0098(10) Uani 1 1 d U
C7 C 1.0232(7) -0.0372(6) -0.1719(4) 0.0109(13) Uani 1 1 d .
H7 H 1.0959 -0.1197 -0.1906 0.013 Uiso 1 1 calc R
C8 C 0.9231(7) -0.0340(6) -0.0967(4) 0.0112(13) Uani 1 1 d .
H8 H 0.9237 -0.1144 -0.0637 0.013 Uiso 1 1 calc R
C9 C 0.8221(7) 0.0875(6) -0.0700(4) 0.0099(13) Uani 1 1 d .
H9 H 0.7527 0.0907 -0.0182 0.012 Uiso 1 1 calc R
C10 C 0.8203(7) 0.2042(6) -0.1174(4) 0.0085(13) Uani 1 1 d .
C11 C 0.9188(7) 0.1977(6) -0.1941(4) 0.0072(10) Uani 1 1 d U
C12 C 0.7121(7) 0.3400(6) -0.0879(4) 0.0085(13) Uani 1 1 d .
C13 C -0.0500(7) 0.4669(6) 0.0362(4) 0.0090(11) Uani 1 1 d U
C14 C 0.4273(7) -0.0412(6) 0.5065(4) 0.0104(13) Uani 1 1 d .
C15 C 0.5105(7) 0.0608(6) 0.1584(4) 0.0094(13) Uani 1 1 d .
C16 C 0.3883(7) 0.1427(6) 0.2265(4) 0.0129(14) Uani 1 1 d .
N1 N 1.0615(6) 0.3677(5) -0.2565(3) 0.0091(11) Uani 1 1 d .
N2 N 1.0176(6) 0.0773(5) -0.2187(3) 0.0085(11) Uani 1 1 d .

loop_
_atom_site_aniso_label
_atom_site_aniso_U_11
_atom_site_aniso_U_22
_atom_site_aniso_U_33
_atom_site_aniso_U_23
_atom_site_aniso_U_13
_atom_site_aniso_U_12
Tb1 0.00675(15) 0.00781(15) 0.00705(17) 0.00147(12) 0.00084(11) -0.00151(11)
Tb2 0.00747(15) 0.00878(15) 0.00678(17) 0.00093(12) 0.00077(11) -0.00288(11)
O1 0.010(2) 0.012(2) 0.014(3) -0.0015(19) -0.0002(18) -0.0004(16)
O2 0.015(2) 0.014(2) 0.006(2) -0.0020(19) 0.0042(18) -0.0047(17)
O3 0.012(2) 0.017(2) 0.013(3) 0.005(2) 0.0007(18) -0.0020(17)
O4 0.015(2) 0.014(2) 0.012(3) 0.005(2) -0.0049(18) -0.0057(17)
O5 0.014(2) 0.008(2) 0.011(3) -0.0012(19) 0.0037(18) -0.0026(16)
O6 0.011(2) 0.014(2) 0.010(3) -0.0013(19) 0.0030(18) -0.0025(16)
O7 0.0064(17) 0.0113(19) 0.012(2) 0.0012(17) 0.0016(16) -0.0023(14)
O8 0.0098(19) 0.0100(19) 0.010(2) 0.0046(17) 0.0000(16) -0.0011(15)
O9 0.011(2) 0.019(2) 0.009(3) -0.003(2) 0.0036(18) -0.0074(17)
O10 0.013(2) 0.014(2) 0.009(3) 0.0007(19) -0.0003(17) -0.0066(17)
O11 0.016(2) 0.013(2) 0.007(3) -0.0008(19) 0.0051(18) -0.0015(17)
O12 0.009(2) 0.010(2) 0.015(3) -0.001(2) 0.0006(18) 0.0032(16)
O13 0.018(2) 0.007(2) 0.008(3) 0.0035(18) -0.0001(18) 0.0005(16)
O14 0.012(2) 0.012(2) 0.007(2) -0.0001(19) 0.0018(17) 0.0006(16)
O15W 0.018(2) 0.024(3) 0.012(3) 0.009(2) -0.001(2) -0.0139(19)
O16W 0.016(2) 0.015(2) 0.017(3) -0.005(2) 0.002(2) -0.0039(18)
O17W 0.015(2) 0.014(2) 0.014(3) 0.009(2) -0.0064(19) -0.0051(17)
O18W 0.030(3) 0.020(3) 0.018(3) 0.008(2) -0.006(2) -0.012(2)
O19W 0.026(3) 0.023(3) 0.022(3) 0.010(2) -0.007(2) -0.006(2)
O20W 0.016(2) 0.026(3) 0.020(3) -0.007(2) 0.005(2) -0.0130(19)
O21W 0.018(2) 0.016(2) 0.016(3) -0.004(2) 0.0030(19) -0.0079(18)
C1 0.017(3) 0.007(3) 0.012(4) 0.001(3) -0.001(3) -0.006(2)
C2 0.019(3) 0.011(3) 0.014(4) 0.005(3) 0.003(3) -0.003(2)
C3 0.012(2) 0.013(2) 0.004(2) -0.0015(19) 0.0030(17) -0.0003(17)
C4 0.0106(16) 0.0126(17) 0.0046(18) -0.0018(15) 0.0028(14) -0.0030(14)
C5 0.0101(17) 0.0109(18) 0.005(2) -0.0014(16) 0.0021(15) -0.0037(15)
C6 0.010(2) 0.014(2) 0.005(2) -0.0014(19) 0.0031(18) -0.0035(17)
C7 0.012(3) 0.008(3) 0.013(4) 0.003(3) -0.005(3) -0.002(2)
C8 0.008(3) 0.013(3) 0.014(4) 0.008(3) -0.001(3) -0.006(2)
C9 0.009(3) 0.014(3) 0.007(4) 0.001(3) 0.000(2) -0.004(2)
C10 0.003(3) 0.008(3) 0.013(4) 0.005(3) 0.000(2) -0.001(2)
C11 0.009(2) 0.010(2) 0.004(2) -0.0018(19) 0.0008(18) -0.0045(17)
C12 0.009(3) 0.014(3) 0.004(3) -0.002(3) -0.001(2) -0.004(2)
C13 0.009(2) 0.009(2) 0.010(3) 0.000(2) -0.0002(19) -0.0043(18)
C14 0.009(3) 0.009(3) 0.012(4) 0.005(3) 0.000(3) 0.001(2)
C15 0.012(3) 0.009(3) 0.010(4) 0.002(3) 0.000(3) -0.009(2)
C16 0.013(3) 0.018(3) 0.010(4) 0.000(3) 0.000(3) -0.008(3)
N1 0.012(2) 0.010(3) 0.006(3) -0.003(2) 0.001(2) -0.0035(19)
N2 0.006(2) 0.013(3) 0.006(3) -0.003(2) 0.003(2) -0.0007(19)

loop_
_atom_type_symbol
_atom_type_description
_atom_type_scat_dispersion_real
_atom_type_scat_dispersion_imag
_atom_type_scat_source
C C 0.0033 0.0016 'International Tables Vol C Tables 4.2.6.8 and 6.1.1.4'
H H 0.0000 0.0000 'International Tables Vol C Tables 4.2.6.8 and 6.1.1.4'
Tb Tb -0.1723 4.1537 'International Tables Vol C Tables 4.2.6.8 and 6.1.1.4'
N N 0.0061 0.0033 'International Tables Vol C Tables 4.2.6.8 and 6.1.1.4'
O O 0.0106 0.0060 'International Tables Vol C Tables 4.2.6.8 and 6.1.1.4'

loop_
_geom_angle_atom_site_label_1
_geom_angle_atom_site_label_2
_geom_angle_atom_site_label_3
_geom_angle
_geom_angle_site_symmetry_1
_geom_angle_site_symmetry_3
O6 Tb1 O14 82.69(13) . .
O6 Tb1 O8 143.67(15) . .
O14 Tb1 O8 112.31(13) . .
O6 Tb1 O5 110.19(13) . 2_665
O14 Tb1 O5 150.20(15) . 2_665
O8 Tb1 O5 73.62(12) . 2_665
O6 Tb1 O15W 74.57(15) . .
O14 Tb1 O15W 80.02(15) . .
O8 Tb1 O15W 138.74(15) . .
O5 Tb1 O15W 77.99(15) 2_665 .
O6 Tb1 O13 140.26(14) . .
O14 Tb1 O13 68.29(13) . .
O8 Tb1 O13 74.80(14) . .
O5 Tb1 O13 86.43(13) 2_665 .
O15W Tb1 O13 74.13(14) . .
O6 Tb1 O7 78.09(13) . 2_565
O14 Tb1 O7 138.05(14) . 2_565
O8 Tb1 O7 68.79(13) . 2_565
O5 Tb1 O7 71.74(14) 2_665 2_565
O15W Tb1 O7 128.48(14) . 2_565
O13 Tb1 O7 141.44(12) . 2_565
O6 Tb1 O16W 79.61(14) . .
O14 Tb1 O16W 71.50(15) . .
O8 Tb1 O16W 74.83(14) . .
O5 Tb1 O16W 135.93(15) 2_665 .
O15W Tb1 O16W 143.57(15) . .
O13 Tb1 O16W 113.81(14) . .
O7 Tb1 O16W 68.56(14) 2_565 .
O17W Tb2 O4 124.96(14) . 2_655
O17W Tb2 O12 141.59(13) . .
O4 Tb2 O12 75.91(14) 2_655 .
O17W Tb2 O2 76.01(14) . 2_755
O4 Tb2 O2 147.45(15) 2_655 2_755
O12 Tb2 O2 73.61(14) . 2_755
O17W Tb2 O10 80.65(14) . .
O4 Tb2 O10 78.01(14) 2_655 .
O12 Tb2 O10 137.73(13) . .
O2 Tb2 O10 133.53(14) 2_755 .
O17W Tb2 O9 75.88(15) . 2_656
O4 Tb2 O9 135.79(12) 2_655 2_656
O12 Tb2 O9 113.18(14) . 2_656
O2 Tb2 O9 68.67(12) 2_755 2_656
O10 Tb2 O9 66.93(12) . 2_656
O17W Tb2 O11 144.83(15) . .
O4 Tb2 O11 74.89(13) 2_655 .
O12 Tb2 O11 65.78(13) . .
O2 Tb2 O11 102.28(13) 2_755 .
O10 Tb2 O11 75.65(13) . .
O9 Tb2 O11 71.09(14) 2_656 .
O17W Tb2 O1 82.69(15) . 2_755
O4 Tb2 O1 84.72(13) 2_655 2_755
O12 Tb2 O1 66.31(13) . 2_755
O2 Tb2 O1 72.84(12) 2_755 2_755
O10 Tb2 O1 142.64(13) . 2_755
O9 Tb2 O1 139.32(12) 2_656 2_755
O11 Tb2 O1 131.10(14) . 2_755
O17W Tb2 O3 72.69(14) . 2_655
O4 Tb2 O3 52.56(14) 2_655 2_655
O12 Tb2 O3 114.62(14) . 2_655
O2 Tb2 O3 134.51(12) 2_755 2_655
O10 Tb2 O3 72.01(13) . 2_655
O9 Tb2 O3 131.33(14) 2_656 2_655
O11 Tb2 O3 122.27(12) . 2_655
O1 Tb2 O3 71.17(12) 2_755 2_655
O17W Tb2 C6 98.94(16) . 2_655
O4 Tb2 C6 26.10(16) 2_655 2_655
O12 Tb2 C6 96.03(16) . 2_655
O2 Tb2 C6 150.40(14) 2_755 2_655
O10 Tb2 C6 72.32(15) . 2_655
O9 Tb2 C6 139.24(14) 2_656 2_655
O11 Tb2 C6 98.18(15) . 2_655
O1 Tb2 C6 77.61(14) 2_755 2_655
O3 Tb2 C6 26.50(15) 2_655 2_655
N1 O1 Tb2 111.2(3) . 2_755
N2 O2 Tb2 124.8(3) . 2_755
C6 O3 Tb2 86.7(3) . 2_655
C6 O4 Tb2 98.0(4) . 2_655
C12 O5 Tb1 125.1(4) . 2_665
C12 O6 Tb1 176.3(4) . .
C13 O7 Tb1 116.5(4) . 2_565
C13 O8 Tb1 117.3(3) . .
C14 O9 Tb2 119.2(3) . 2_656
C14 O10 Tb2 119.8(3) . .
C16 O11 Tb2 118.6(4) . .
C15 O12 Tb2 122.3(4) . .
C16 O13 Tb1 117.4(4) . .
C15 O14 Tb1 116.8(4) . .
Tb1 O15W H15A 130(4) . .
Tb1 O15W H15B 116(4) . .
H15A O15W H15B 111(3) . .
Tb1 O16W H16A 123(4) . .
Tb1 O16W H16B 122(4) . .
H16A O16W H16B 110(3) . .
Tb2 O17W H17A 121(4) . .
Tb2 O17W H17B 129(4) . .
H17A O17W H17B 110(3) . .
H18A O18W H18B 109(3) . .
H19A O19W H19B 108(3) . .
H20A O20W H20B 108(2) . .
H21A O21W H21B 110(3) . .
N1 C1 C2 120.4(5) . .
N1 C1 H1 119.8 . .
C2 C1 H1 119.8 . .
C1 C2 C3 119.5(6) . .
C1 C2 H2 120.2 . .
C3 C2 H2 120.2 . .
C4 C3 C2 119.8(6) . .
C4 C3 H3 120.1 . .
C2 C3 H3 120.1 . .
C5 C4 C3 118.9(5) . .
C5 C4 C6 118.4(5) . .
C3 C4 C6 122.5(5) . .
N1 C5 C4 120.1(5) . .
N1 C5 C11 115.4(5) . .
C4 C5 C11 124.2(5) . .
O3 C6 O4 122.5(5) . .
O3 C6 C4 119.1(5) . .
O4 C6 C4 118.4(5) . .
O3 C6 Tb2 66.8(3) . 2_655
O4 C6 Tb2 55.9(3) . 2_655
C4 C6 Tb2 172.0(4) . 2_655
N2 C7 C8 119.7(5) . .
N2 C7 H7 120.1 . .
C8 C7 H7 120.1 . .
C9 C8 C7 118.9(6) . .
C9 C8 H8 120.5 . .
C7 C8 H8 120.5 . .
C8 C9 C10 120.9(5) . .
C8 C9 H9 119.6 . .
C10 C9 H9 119.6 . .
C9 C10 C11 119.0(5) . .
C9 C10 C12 121.5(5) . .
C11 C10 C12 119.5(5) . .
N2 C11 C10 119.0(5) . .
N2 C11 C5 117.4(5) . .
C10 C11 C5 123.6(5) . .
O6 C12 O5 124.9(5) . .
O6 C12 C10 116.3(5) . .
O5 C12 C10 118.8(5) . .
O7 C13 O8 125.9(5) . .
O7 C13 C13 116.2(7) . 2_565
O8 C13 C13 117.9(6) . 2_565
O9 C14 O10 126.5(5) . .
O9 C14 C14 116.1(7) . 2_656
O10 C14 C14 117.3(6) . 2_656
O12 C15 O14 125.2(5) . .
O12 C15 C16 117.4(6) . .
O14 C15 C16 117.4(5) . .
O13 C16 O11 127.8(6) . .
O13 C16 C15 116.5(6) . .
O11 C16 C15 115.8(5) . .
O1 N1 C1 120.3(4) . .
O1 N1 C5 118.7(5) . .
C1 N1 C5 120.9(5) . .
O2 N2 C7 119.0(4) . .
O2 N2 C11 118.5(5) . .
C7 N2 C11 122.4(5) . .

loop_
_geom_bond_atom_site_label_1
_geom_bond_atom_site_label_2
_geom_bond_distance
_geom_bond_site_symmetry_2
Tb1 O6 2.272(4) .
Tb1 O14 2.373(4) .
Tb1 O8 2.365(3) .
Tb1 O5 2.390(4) 2_665
Tb1 O15W 2.399(4) .
Tb1 O13 2.397(4) .
Tb1 O7 2.403(4) 2_565
Tb1 O16W 2.434(4) .
Tb2 O17W 2.378(4) .
Tb2 O4 2.362(4) 2_655
Tb2 O12 2.389(4) .
Tb2 O2 2.393(4) 2_755
Tb2 O10 2.415(4) .
Tb2 O9 2.436(4) 2_656
Tb2 O11 2.503(4) .
Tb2 O1 2.508(4) 2_755
Tb2 O3 2.599(4) 2_655
Tb2 C6 2.824(6) 2_655
O1 N1 1.338(6) .
O1 Tb2 2.508(4) 2_755
O2 N2 1.333(6) .
O2 Tb2 2.393(4) 2_755
O3 C6 1.262(7) .
O3 Tb2 2.599(4) 2_655
O4 C6 1.255(7) .
O4 Tb2 2.362(4) 2_655
O5 C12 1.241(7) .
O5 Tb1 2.390(4) 2_665
O6 C12 1.269(6) .
O7 C13 1.259(6) .
O7 Tb1 2.403(4) 2_565
O8 C13 1.249(7) .
O9 C14 1.267(7) .
O9 Tb2 2.436(4) 2_656
O10 C14 1.249(7) .
O11 C16 1.260(8) .
O12 C15 1.246(7) .
O13 C16 1.251(7) .
O14 C15 1.265(7) .
O15W H15A 0.848(10) .
O15W H15B 0.843(10) .
O16W H16A 0.849(10) .
O16W H16B 0.848(10) .
O17W H17A 0.849(10) .
O17W H17B 0.847(10) .
O18W H18A 0.849(10) .
O18W H18B 0.851(10) .
O19W H19A 0.853(10) .
O19W H19B 0.849(10) .
O20W H20A 0.849(10) .
O20W H20B 0.853(10) .
O21W H21A 0.851(10) .
O21W H21B 0.848(10) .
C1 N1 1.341(7) .
C1 C2 1.383(8) .
C1 H1 0.9500 .
C2 C3 1.381(8) .
C2 H2 0.9500 .
C3 C4 1.384(8) .
C3 H3 0.9500 .
C4 C5 1.388(8) .
C4 C6 1.516(7) .
C5 N1 1.361(6) .
C5 C11 1.474(8) .
C6 Tb2 2.824(6) 2_655
C7 N2 1.348(7) .
C7 C8 1.377(8) .
C7 H7 0.9500 .
C8 C9 1.378(7) .
C8 H8 0.9500 .
C9 C10 1.376(8) .
C9 H9 0.9500 .
C10 C11 1.389(8) .
C10 C12 1.526(7) .
C11 N2 1.353(7) .
C13 C13 1.554(11) 2_565
C14 C14 1.543(10) 2_656
C15 C16 1.537(8) .

loop_
_geom_torsion_atom_site_label_1
_geom_torsion_atom_site_label_2
_geom_torsion_atom_site_label_3
_geom_torsion_atom_site_label_4
_geom_torsion
_geom_torsion_site_symmetry_1
_geom_torsion_site_symmetry_4
O14 Tb1 O6 C12 129(6) . .
O8 Tb1 O6 C12 11(6) . .
O5 Tb1 O6 C12 -79(6) 2_665 .
O15W Tb1 O6 C12 -150(6) . .
O13 Tb1 O6 C12 171(6) . .
O7 Tb1 O6 C12 -14(6) 2_565 .
O16W Tb1 O6 C12 56(6) . .
O6 Tb1 O8 C13 -40.8(5) . .
O14 Tb1 O8 C13 -149.8(4) . .
O5 Tb1 O8 C13 61.2(4) 2_665 .
O15W Tb1 O8 C13 109.6(4) . .
O13 Tb1 O8 C13 151.9(4) . .
O7 Tb1 O8 C13 -15.1(4) 2_565 .
O16W Tb1 O8 C13 -87.6(4) . .
O17W Tb2 O10 C14 71.4(4) . .
O4 Tb2 O10 C14 -159.6(4) 2_655 .
O12 Tb2 O10 C14 -106.8(4) . .
O2 Tb2 O10 C14 11.1(5) 2_755 .
O9 Tb2 O10 C14 -7.1(4) 2_656 .
O11 Tb2 O10 C14 -82.4(4) . .
O1 Tb2 O10 C14 136.1(4) 2_755 .
O3 Tb2 O10 C14 146.1(5) 2_655 .
C6 Tb2 O10 C14 174.0(5) 2_655 .
O17W Tb2 O11 C16 148.2(4) . .
O4 Tb2 O11 C16 -81.4(4) 2_655 .
O12 Tb2 O11 C16 -0.3(4) . .
O2 Tb2 O11 C16 65.2(4) 2_755 .
O10 Tb2 O11 C16 -162.6(4) . .
O9 Tb2 O11 C16 127.3(4) 2_656 .
O1 Tb2 O11 C16 -12.7(5) 2_755 .
O3 Tb2 O11 C16 -105.2(4) 2_655 .
C6 Tb2 O11 C16 -93.3(4) 2_655 .
O17W Tb2 O12 C15 -153.1(4) . .
O4 Tb2 O12 C15 77.6(4) 2_655 .
O2 Tb2 O12 C15 -114.0(4) 2_755 .
O10 Tb2 O12 C15 24.0(5) . .
O9 Tb2 O12 C15 -56.6(4) 2_656 .
O11 Tb2 O12 C15 -2.0(4) . .
O1 Tb2 O12 C15 167.9(4) 2_755 .
O3 Tb2 O12 C15 114.0(4) 2_655 .
C6 Tb2 O12 C15 94.3(4) 2_655 .
O6 Tb1 O13 C16 -31.0(5) . .
O14 Tb1 O13 C16 15.1(4) . .
O8 Tb1 O13 C16 137.2(4) . .
O5 Tb1 O13 C16 -148.8(4) 2_665 .
O15W Tb1 O13 C16 -70.3(4) . .
O7 Tb1 O13 C16 156.8(4) 2_565 .
O16W Tb1 O13 C16 71.8(4) . .
O6 Tb1 O14 C15 136.1(4) . .
O8 Tb1 O14 C15 -78.3(4) . .
O5 Tb1 O14 C15 17.6(5) 2_665 .
O15W Tb1 O14 C15 60.5(4) . .
O13 Tb1 O14 C15 -16.2(4) . .
O7 Tb1 O14 C15 -160.9(3) 2_565 .
O16W Tb1 O14 C15 -142.5(4) . .
N1 C1 C2 C3 -2.5(9) . .
C1 C2 C3 C4 3.5(9) . .
C2 C3 C4 C5 0.8(8) . .
C2 C3 C4 C6 -174.1(5) . .
C3 C4 C5 N1 -6.2(8) . .
C6 C4 C5 N1 168.9(5) . .
C3 C4 C5 C11 167.6(5) . .
C6 C4 C5 C11 -17.3(8) . .
Tb2 O3 C6 O4 -3.8(6) 2_655 .
Tb2 O3 C6 C4 173.9(5) 2_655 .
Tb2 O4 C6 O3 4.2(6) 2_655 .
Tb2 O4 C6 C4 -173.5(4) 2_655 .
C5 C4 C6 O3 -177.6(5) . .
C3 C4 C6 O3 -2.7(8) . .
C5 C4 C6 O4 0.2(8) . .
C3 C4 C6 O4 175.1(5) . .
C5 C4 C6 Tb2 -42(3) . 2_655
C3 C4 C6 Tb2 133(3) . 2_655
N2 C7 C8 C9 -1.5(9) . .
C7 C8 C9 C10 0.1(9) . .
C8 C9 C10 C11 1.6(9) . .
C8 C9 C10 C12 -178.7(5) . .
C9 C10 C11 N2 -1.9(8) . .
C12 C10 C11 N2 178.4(5) . .
C9 C10 C11 C5 174.6(5) . .
C12 C10 C11 C5 -5.1(8) . .
N1 C5 C11 N2 -78.0(7) . .
C4 C5 C11 N2 108.0(6) . .
N1 C5 C11 C10 105.5(6) . .
C4 C5 C11 C10 -68.6(8) . .
Tb1 O6 C12 O5 69(6) . .
Tb1 O6 C12 C10 -114(6) . .
Tb1 O5 C12 O6 9.6(8) 2_665 .
Tb1 O5 C12 C10 -167.4(4) 2_665 .
C9 C10 C12 O6 -18.8(8) . .
C11 C10 C12 O6 160.8(5) . .
C9 C10 C12 O5 158.4(6) . .
C11 C10 C12 O5 -21.9(8) . .
Tb1 O7 C13 O8 -166.2(5) 2_565 .
Tb1 O7 C13 C13 14.2(8) 2_565 2_565
Tb1 O8 C13 O7 -165.6(4) . .
Tb1 O8 C13 C13 13.9(8) . 2_565
Tb2 O9 C14 O10 -173.3(5) 2_656 .
Tb2 O9 C14 C14 5.5(8) 2_656 2_656
Tb2 O10 C14 O9 -174.0(5) . .
Tb2 O10 C14 C14 7.2(8) . 2_656
Tb2 O12 C15 O14 -176.6(4) . .
Tb2 O12 C15 C16 3.7(7) . .
Tb1 O14 C15 O12 -163.3(4) . .
Tb1 O14 C15 C16 16.4(6) . .
Tb1 O13 C16 O11 168.5(5) . .
Tb1 O13 C16 C15 -12.7(6) . .
Tb2 O11 C16 O13 -179.1(5) . .
Tb2 O11 C16 C15 2.1(6) . .
O12 C15 C16 O13 177.3(5) . .
O14 C15 C16 O13 -2.4(8) . .
O12 C15 C16 O11 -3.8(8) . .
O14 C15 C16 O11 176.5(5) . .
Tb2 O1 N1 C1 -94.8(5) 2_755 .
Tb2 O1 N1 C5 83.0(5) 2_755 .
C2 C1 N1 O1 174.8(5) . .
C2 C1 N1 C5 -2.9(9) . .
C4 C5 N1 O1 -170.4(5) . .
C11 C5 N1 O1 15.2(7) . .
C4 C5 N1 C1 7.3(8) . .
C11 C5 N1 C1 -167.0(5) . .
Tb2 O2 N2 C7 -102.0(5) 2_755 .
Tb2 O2 N2 C11 81.5(6) 2_755 .
C8 C7 N2 O2 -175.2(5) . .
C8 C7 N2 C11 1.2(8) . .
C10 C11 N2 O2 176.9(5) . .
C5 C11 N2 O2 0.2(7) . .
C10 C11 N2 C7 0.5(8) . .
C5 C11 N2 C7 -176.2(5) . .
